data_7033843
loop_
_publ_author_name
'Khavasi, Hamid Reza'
'Mir Mohammad Sadegh, Bahareh'

_publ_section_title
;
 Influence of N-heteroaromatic \p-\p stacking on supramolecular assembly
 and coordination geometry; effect of a single-atom change in the ligand.
;
_journal_issue 12
_journal_name_full 'Dalton transactions (Cambridge, England : 2003)'
_journal_page_first 5488
_journal_page_last 5502
_journal_paper_doi 10.1039/c4dt03518f
_journal_volume 44
_journal_year 2015
_chemical_formula_sum 'C28 H20 Hg3 I6 N8 O2'
_chemical_formula_weight 1863.69
_chemical_name_systematic
; 
 ? 
;
_space_group_IT_number 14
_symmetry_cell_setting monoclinic
_symmetry_space_group_name_Hall '-P 2ybc'
_symmetry_space_group_name_H-M 'P 1 21/c 1'
_atom_sites_solution_hydrogens geom
_atom_sites_solution_primary direct
_atom_sites_solution_secondary difmap
_audit_creation_method SHELXL-97
_audit_update_record
;
2014-07-23 deposited with the CCDC.
2015-01-27 downloaded from the CCDC.
;
_cell_angle_alpha 90.00
_cell_angle_beta 93.637(4)
_cell_angle_gamma 90.00
_cell_formula_units_Z 2
_cell_length_a 8.1811(4)
_cell_length_b 7.7210(3)
_cell_length_c 29.8371(17)
_cell_measurement_reflns_used 14543
_cell_measurement_temperature 298(2)
_cell_measurement_theta_max 29.20
_cell_measurement_theta_min 2.49
_cell_volume 1880.90(16)
_computing_cell_refinement 'X-Area 1.31 (Stoe & Cie GmbH, 2005)'
_computing_data_collection 'X-Area 1.31 (Stoe & Cie GmbH, 2005)'
_computing_data_reduction 'X-Area 1.31 (Stoe & Cie GmbH, 2005)'
_computing_molecular_graphics 'ORTEP-3 for Windows (Farrugia, 1997)'
_computing_publication_material 'WinGX (Farrugia, 1999)'
_computing_structure_refinement 'SHELXL-97 (Sheldrick, 1997)'
_computing_structure_solution 'SHELXS-97 (Sheldrick, 1990)'
_diffrn_ambient_temperature 298(2)
_diffrn_detector_area_resol_mean '0.15 mm'
_diffrn_measured_fraction_theta_full 0.991
_diffrn_measured_fraction_theta_max 0.991
_diffrn_measurement_device_type 'STOE IPDS II'
_diffrn_measurement_method 'rotation method'
_diffrn_radiation_monochromator graphite
_diffrn_radiation_source 'fine-focus sealed tube'
_diffrn_radiation_type MoK\a
_diffrn_radiation_wavelength 0.71073
_diffrn_reflns_av_R_equivalents 0.1162
_diffrn_reflns_av_sigmaI/netI 0.0822
_diffrn_reflns_limit_h_max 11
_diffrn_reflns_limit_h_min -11
_diffrn_reflns_limit_k_max 10
_diffrn_reflns_limit_k_min -10
_diffrn_reflns_limit_l_max 40
_diffrn_reflns_limit_l_min -35
_diffrn_reflns_number 14543
_diffrn_reflns_theta_full 29.20
_diffrn_reflns_theta_max 29.20
_diffrn_reflns_theta_min 2.49
_diffrn_standards_number 0
_exptl_absorpt_coefficient_mu 17.176
_exptl_absorpt_correction_T_max 0.2112
_exptl_absorpt_correction_T_min 0.1313
_exptl_absorpt_correction_type numerical
_exptl_absorpt_process_details 'shape of crystal determined optically'
_exptl_crystal_colour Yellow
_exptl_crystal_density_diffrn 3.291
_exptl_crystal_density_method 'not measured'
_exptl_crystal_description Prim
_exptl_crystal_F_000 1636
_exptl_crystal_size_max 0.42
_exptl_crystal_size_mid 0.11
_exptl_crystal_size_min 0.10
_refine_diff_density_max 1.524
_refine_diff_density_min -1.235
_refine_diff_density_rms 0.400
_refine_ls_extinction_coef 0.00176(18)
_refine_ls_extinction_expression Fc^*^=kFc[1+0.001xFc^2^\l^3^/sin(2\q)]^-1/4^
_refine_ls_extinction_method SHELXL
_refine_ls_goodness_of_fit_ref 1.093
_refine_ls_hydrogen_treatment constr
_refine_ls_matrix_type full
_refine_ls_number_parameters 215
_refine_ls_number_reflns 5057
_refine_ls_number_restraints 0
_refine_ls_restrained_S_all 1.093
_refine_ls_R_factor_all 0.0745
_refine_ls_R_factor_gt 0.0618
_refine_ls_shift/su_max 0.005
_refine_ls_shift/su_mean 0.001
_refine_ls_structure_factor_coef Fsqd
_refine_ls_weighting_details 'calc w=1/[\s^2^(Fo^2^)+(0.0939P)^2^+0.0000P] where P=(Fo^2^+2Fc^2^)/3'
_refine_ls_weighting_scheme calc
_refine_ls_wR_factor_gt 0.1584
_refine_ls_wR_factor_ref 0.1672
_reflns_number_gt 4200
_reflns_number_total 5057
_reflns_threshold_expression >2sigma(I)
_cod_data_source_file c4dt03518f2.cif
_cod_data_source_block d:\determination\solution\670\kh670
_cod_depositor_comments
;
The following automatic conversions were performed:

'_symmetry_cell_setting' value 'Monoclinic' changed to 'monoclinic'
according to
/usr/data/users/saulius/crontab/automatic-downloads/rss-feeds/RSC/lib/dictionaries/cif_core.dic
dictionary named 'cif_core.dic' version 2.4.2 from 2011-04-26.

Automatic conversion script
Id: cif_fix_values 3008 2015-01-20 13:52:24Z robertas 

 Adding full bibliography for 7033842--7033846.cif.
;
_cod_original_sg_symbol_H-M P21/c
_cod_database_code 7033843

loop_
_symmetry_equiv_pos_as_xyz
'x, y, z'
'-x, y+1/2, -z+1/2'
'-x, -y, -z'
'x, -y-1/2, z-1/2'

loop_
_atom_site_label
_atom_site_type_symbol
_atom_site_fract_x
_atom_site_fract_y
_atom_site_fract_z
_atom_site_U_iso_or_equiv
_atom_site_adp_type
_atom_site_occupancy
_atom_site_symmetry_multiplicity
_atom_site_calc_flag
_atom_site_refinement_flags
C1 C -0.1097(14) 0.4662(15) 0.1379(4) 0.042(2) Uani 1 1 d .
H1 H -0.1263 0.4209 0.1662 0.051 Uiso 1 1 calc R
C2 C -0.2322(13) 0.4521(14) 0.1046(4) 0.040(2) Uani 1 1 d .
H2 H -0.3300 0.3991 0.1112 0.048 Uiso 1 1 calc R
C3 C -0.0747(11) 0.5899(13) 0.0563(3) 0.0357(19) Uani 1 1 d .
H3 H -0.0581 0.6358 0.0281 0.043 Uiso 1 1 calc R
C4 C 0.0486(12) 0.6050(12) 0.0898(3) 0.0343(19) Uani 1 1 d .
C5 C 0.2088(11) 0.6949(12) 0.0812(3) 0.0333(18) Uani 1 1 d .
C6 C 0.4704(11) 0.7820(11) 0.1217(3) 0.0298(17) Uani 1 1 d .
C7 C 0.5554(11) 0.7769(13) 0.1632(4) 0.0344(19) Uani 1 1 d .
H7 H 0.5050 0.7264 0.1871 0.041 Uiso 1 1 calc R
C8 C 0.7798(11) 0.9188(11) 0.1363(3) 0.0308(17) Uani 1 1 d .
C9 C 0.9423(11) 0.9846(12) 0.1440(3) 0.0325(18) Uani 1 1 d .
H9 H 0.9983 0.9770 0.1720 0.039 Uiso 1 1 calc R
C10 C 1.0129(12) 1.0605(14) 0.1076(3) 0.038(2) Uani 1 1 d .
H10 H 1.1180 1.1061 0.1120 0.045 Uiso 1 1 calc R
C11 C 0.9342(14) 1.0714(14) 0.0654(3) 0.043(2) Uani 1 1 d .
H11 H 0.9879 1.1213 0.0420 0.051 Uiso 1 1 calc R
C12 C 0.7773(15) 1.0093(13) 0.0574(4) 0.042(2) Uani 1 1 d .
H12 H 0.7237 1.0185 0.0291 0.051 Uiso 1 1 calc R
C13 C 0.6984(11) 0.9301(11) 0.0938(3) 0.0326(18) Uani 1 1 d .
C14 C 0.5408(11) 0.8620(11) 0.0863(3) 0.0309(17) Uani 1 1 d .
H14 H 0.4848 0.8704 0.0583 0.037 Uiso 1 1 calc R
N1 N 0.0325(10) 0.5429(12) 0.1311(3) 0.0363(17) Uani 1 1 d .
N2 N -0.2165(11) 0.5120(11) 0.0627(3) 0.0397(19) Uani 1 1 d .
N3 N 0.3120(9) 0.7073(12) 0.1182(3) 0.0346(17) Uani 1 1 d .
H3B H 0.2774 0.6649 0.1425 0.041 Uiso 1 1 calc R
N4 N 0.7041(9) 0.8402(10) 0.1707(3) 0.0305(15) Uani 1 1 d .
O1 O 0.2345(10) 0.7486(11) 0.0442(3) 0.0469(18) Uani 1 1 d .
Hg1 Hg -0.5000 0.5000 0.0000 0.0498(2) Uani 1 2 d S
Hg2 Hg 0.82849(5) 0.81437(7) 0.245092(15) 0.04646(17) Uani 1 1 d .
I1 I -0.63567(8) 0.27443(9) 0.04947(3) 0.04134(19) Uani 1 1 d .
I2 I 0.60209(11) 0.73909(15) 0.30134(3) 0.0656(3) Uani 1 1 d .
I3 I 1.14492(8) 0.71534(9) 0.24429(2) 0.03897(18) Uani 1 1 d .

loop_
_atom_site_aniso_label
_atom_site_aniso_U_11
_atom_site_aniso_U_22
_atom_site_aniso_U_33
_atom_site_aniso_U_23
_atom_site_aniso_U_13
_atom_site_aniso_U_12
C1 0.046(6) 0.051(6) 0.030(5) 0.004(4) -0.002(4) -0.007(4)
C2 0.040(5) 0.045(5) 0.034(5) 0.005(4) 0.001(4) -0.010(4)
C3 0.033(4) 0.040(5) 0.034(5) -0.001(4) 0.000(4) -0.006(4)
C4 0.035(4) 0.033(4) 0.035(5) -0.005(4) 0.007(4) -0.005(3)
C5 0.029(4) 0.037(4) 0.034(5) -0.001(4) 0.002(3) 0.001(3)
C6 0.031(4) 0.029(4) 0.030(4) 0.000(3) 0.003(3) 0.003(3)
C7 0.022(4) 0.042(5) 0.039(5) 0.003(4) 0.007(3) 0.001(3)
C8 0.032(4) 0.026(4) 0.035(5) 0.000(3) 0.009(3) 0.005(3)
C9 0.025(4) 0.040(5) 0.033(5) 0.003(4) 0.004(3) 0.001(3)
C10 0.034(5) 0.046(5) 0.034(5) -0.006(4) 0.009(4) -0.014(4)
C11 0.057(6) 0.045(5) 0.027(5) 0.006(4) 0.007(4) 0.000(5)
C12 0.054(6) 0.039(5) 0.033(5) 0.005(4) 0.006(4) -0.002(4)
C13 0.032(4) 0.030(4) 0.038(5) -0.001(4) 0.013(4) 0.000(3)
C14 0.032(4) 0.030(4) 0.030(4) 0.001(3) -0.002(3) 0.000(3)
N1 0.033(4) 0.045(4) 0.030(4) -0.001(3) -0.001(3) -0.006(3)
N2 0.033(4) 0.046(5) 0.039(5) 0.003(4) -0.002(3) -0.009(3)
N3 0.027(4) 0.054(5) 0.022(4) 0.006(3) 0.001(3) -0.006(3)
N4 0.026(3) 0.040(4) 0.025(4) 0.001(3) 0.002(3) -0.002(3)
O1 0.042(4) 0.063(5) 0.035(4) 0.008(4) -0.001(3) -0.010(3)
Hg1 0.0683(4) 0.0397(3) 0.0435(4) 0.0056(2) 0.0210(3) -0.0128(3)
Hg2 0.0336(2) 0.0689(3) 0.0372(3) 0.00498(19) 0.00459(16) -0.00454(17)
I1 0.0368(3) 0.0432(3) 0.0445(4) 0.0114(3) 0.0067(3) -0.0088(2)
I2 0.0451(4) 0.0988(7) 0.0542(5) 0.0179(5) 0.0148(4) -0.0141(4)
I3 0.0353(3) 0.0444(3) 0.0378(4) 0.0012(3) 0.0064(3) 0.0039(2)

loop_
_atom_type_symbol
_atom_type_description
_atom_type_scat_dispersion_real
_atom_type_scat_dispersion_imag
_atom_type_scat_source
C C 0.0033 0.0016 'International Tables Vol C Tables 4.2.6.8 and 6.1.1.4'
H H 0.0000 0.0000 'International Tables Vol C Tables 4.2.6.8 and 6.1.1.4'
N N 0.0061 0.0033 'International Tables Vol C Tables 4.2.6.8 and 6.1.1.4'
O O 0.0106 0.0060 'International Tables Vol C Tables 4.2.6.8 and 6.1.1.4'
Hg Hg -2.3894 9.2266 'International Tables Vol C Tables 4.2.6.8 and 6.1.1.4'
I I -0.4742 1.8119 'International Tables Vol C Tables 4.2.6.8 and 6.1.1.4'

loop_
_geom_angle_atom_site_label_1
_geom_angle_atom_site_label_2
_geom_angle_atom_site_label_3
_geom_angle
_geom_angle_site_symmetry_3
N1 C1 C2 122.0(10) .
N1 C1 H1 119.0 .
C2 C1 H1 119.0 .
N2 C2 C1 122.5(10) .
N2 C2 H2 118.8 .
C1 C2 H2 118.8 .
N2 C3 C4 122.4(9) .
N2 C3 H3 118.8 .
C4 C3 H3 118.8 .
N1 C4 C3 121.9(9) .
N1 C4 C5 117.2(9) .
C3 C4 C5 120.9(9) .
O1 C5 N3 125.9(9) .
O1 C5 C4 120.9(9) .
N3 C5 C4 113.2(8) .
C14 C6 C7 119.2(9) .
C14 C6 N3 123.4(9) .
C7 C6 N3 117.3(8) .
N4 C7 C6 123.1(9) .
N4 C7 H7 118.4 .
C6 C7 H7 118.4 .
N4 C8 C13 119.6(8) .
N4 C8 C9 119.8(9) .
C13 C8 C9 120.6(8) .
C10 C9 C8 117.0(9) .
C10 C9 H9 121.5 .
C8 C9 H9 121.5 .
C11 C10 C9 123.0(9) .
C11 C10 H10 118.5 .
C9 C10 H10 118.5 .
C12 C11 C10 120.8(9) .
C12 C11 H11 119.6 .
C10 C11 H11 119.6 .
C11 C12 C13 118.5(10) .
C11 C12 H12 120.7 .
C13 C12 H12 120.7 .
C8 C13 C14 120.2(8) .
C8 C13 C12 120.1(9) .
C14 C13 C12 119.6(10) .
C6 C14 C13 118.1(9) .
C6 C14 H14 120.9 .
C13 C14 H14 120.9 .
C1 N1 C4 116.0(9) .
C3 N2 C2 115.2(9) .
C5 N3 C6 127.6(8) .
C5 N3 H3B 116.2 .
C6 N3 H3B 116.2 .
C7 N4 C8 119.6(9) .
C7 N4 Hg2 117.4(6) .
C8 N4 Hg2 123.1(6) .
I1 Hg1 I1 180.0 3_465
N4 Hg2 I2 109.52(17) .
N4 Hg2 I3 111.53(18) .
I2 Hg2 I3 130.87(3) .
N4 Hg2 I3 91.97(19) 2_755
I2 Hg2 I3 101.60(3) 2_755
I3 Hg2 I3 102.78(2) 2_755
Hg2 I3 Hg2 109.93(3) 2_745

loop_
_geom_bond_atom_site_label_1
_geom_bond_atom_site_label_2
_geom_bond_distance
_geom_bond_site_symmetry_2
C1 N1 1.333(13) .
C1 C2 1.370(16) .
C1 H1 0.9300 .
C2 N2 1.346(14) .
C2 H2 0.9300 .
C3 N2 1.331(12) .
C3 C4 1.381(14) .
C3 H3 0.9300 .
C4 N1 1.335(13) .
C4 C5 1.520(13) .
C5 O1 1.209(13) .
C5 N3 1.351(13) .
C6 C14 1.379(13) .
C6 C7 1.383(14) .
C6 N3 1.417(12) .
C7 N4 1.317(12) .
C7 H7 0.9300 .
C8 N4 1.373(11) .
C8 C13 1.396(14) .
C8 C9 1.428(13) .
C9 C10 1.390(13) .
C9 H9 0.9300 .
C10 C11 1.382(15) .
C10 H10 0.9300 .
C11 C12 1.376(16) .
C11 H11 0.9300 .
C12 C13 1.435(13) .
C12 H12 0.9300 .
C13 C14 1.397(13) .
C14 H14 0.9300 .
N3 H3B 0.8600 .
N4 Hg2 2.391(8) .
Hg1 I1 2.5792(6) .
Hg1 I1 2.5793(6) 3_465
Hg2 I2 2.6419(9) .
Hg2 I3 2.7009(8) .
Hg2 I3 3.1183(9) 2_755
I3 Hg2 3.1182(9) 2_745

loop_
_geom_torsion_atom_site_label_1
_geom_torsion_atom_site_label_2
_geom_torsion_atom_site_label_3
_geom_torsion_atom_site_label_4
_geom_torsion
_geom_torsion_site_symmetry_1
_geom_torsion_site_symmetry_4
N1 C1 C2 N2 1.0(18) . .
N2 C3 C4 N1 -0.4(16) . .
N2 C3 C4 C5 -180.0(9) . .
N1 C4 C5 O1 177.2(10) . .
C3 C4 C5 O1 -3.2(15) . .
N1 C4 C5 N3 -3.3(13) . .
C3 C4 C5 N3 176.3(9) . .
C14 C6 C7 N4 -2.3(14) . .
N3 C6 C7 N4 179.3(8) . .
N4 C8 C9 C10 179.1(9) . .
C13 C8 C9 C10 0.6(13) . .
C8 C9 C10 C11 -1.1(15) . .
C9 C10 C11 C12 1.4(17) . .
C10 C11 C12 C13 -1.1(16) . .
N4 C8 C13 C14 0.1(13) . .
C9 C8 C13 C14 178.6(8) . .
N4 C8 C13 C12 -178.9(8) . .
C9 C8 C13 C12 -0.4(13) . .
C11 C12 C13 C8 0.7(15) . .
C11 C12 C13 C14 -178.3(9) . .
C7 C6 C14 C13 2.0(13) . .
N3 C6 C14 C13 -179.7(8) . .
C8 C13 C14 C6 -1.0(13) . .
C12 C13 C14 C6 178.0(9) . .
C2 C1 N1 C4 -0.1(16) . .
C3 C4 N1 C1 -0.2(15) . .
C5 C4 N1 C1 179.4(9) . .
C4 C3 N2 C2 1.3(15) . .
C1 C2 N2 C3 -1.6(16) . .
O1 C5 N3 C6 -1.0(17) . .
C4 C5 N3 C6 179.5(9) . .
C14 C6 N3 C5 2.9(15) . .
C7 C6 N3 C5 -178.8(9) . .
C6 C7 N4 C8 1.4(14) . .
C6 C7 N4 Hg2 -179.4(7) . .
C13 C8 N4 C7 -0.3(13) . .
C9 C8 N4 C7 -178.8(8) . .
C13 C8 N4 Hg2 -179.4(6) . .
C9 C8 N4 Hg2 2.1(11) . .
C7 N4 Hg2 I2 -15.7(7) . .
C8 N4 Hg2 I2 163.4(6) . .
C7 N4 Hg2 I3 136.7(6) . .
C8 N4 Hg2 I3 -44.2(7) . .
C7 N4 Hg2 I3 -118.8(7) . 2_755
C8 N4 Hg2 I3 60.4(7) . 2_755
N4 Hg2 I3 Hg2 -94.9(2) . 2_745
I2 Hg2 I3 Hg2 49.81(5) . 2_745
I3 Hg2 I3 Hg2 167.78(3) 2_755 2_745
